data_7054221
loop_
_publ_author_name
'Singh, Vikram'
'Kumar, Vinod'
'Gupta, Ajit N.'
'Drew, Michael G. B.'
'Singh, Nanhai'

_publ_section_title
;
 Effect of pyridyl substituents leading to the formation of green
 luminescent mercury(ii) coordination polymers, zinc(ii) dimers and a
 monomer
;
_journal_issue 8
_journal_name_full 'New Journal of Chemistry'
_journal_page_first 3737
_journal_paper_doi 10.1039/C4NJ00435C
_journal_volume 38
_journal_year 2014
_chemical_formula_sum 'C24 H22 Hg N4 O2 S4'
_chemical_formula_weight 727.29
_chemical_name_systematic
;
 ?
;
_space_group_IT_number 15
_symmetry_cell_setting monoclinic
_symmetry_space_group_name_Hall '-C 2yc'
_symmetry_space_group_name_H-M 'C 1 2/c 1'
_atom_sites_solution_hydrogens geom
_atom_sites_solution_primary direct
_atom_sites_solution_secondary difmap
_audit_creation_method SHELXL-97
_cell_angle_alpha 90.00
_cell_angle_beta 94.053(9)
_cell_angle_gamma 90.00
_cell_formula_units_Z 4
_cell_length_a 23.103(2)
_cell_length_b 6.2441(15)
_cell_length_c 18.0358(15)
_cell_measurement_reflns_used 5567
_cell_measurement_temperature 293(2)
_cell_measurement_theta_max 27.50
_cell_measurement_theta_min 2.97
_cell_volume 2595.3(7)
_computing_cell_refinement 'Crysalis, Oxford Diffraction'
_computing_data_collection 'Crysalis, Oxford Diffraction'
_computing_data_reduction 'Crysalis, Oxford Diffraction'
_computing_molecular_graphics PLATON(Spek,2004)
_computing_structure_refinement 'SHELXL-97 (Sheldrick, 1997)'
_computing_structure_solution 'SHELXS-97 (Sheldrick, 1997)'
_diffrn_ambient_temperature 293(2)
_diffrn_measured_fraction_theta_full 0.957
_diffrn_measured_fraction_theta_max 0.957
_diffrn_measurement_device 'Oxford Diffaction X-Calibur System'
_diffrn_measurement_method '321 frames, counting time 10 s.'
_diffrn_radiation_monochromator graphite
_diffrn_radiation_source 'fine-focus sealed tube'
_diffrn_radiation_type MoK\a
_diffrn_radiation_wavelength 0.71073
_diffrn_reflns_av_R_equivalents 0.0331
_diffrn_reflns_av_unetI/netI 0.0586
_diffrn_reflns_limit_h_max 29
_diffrn_reflns_limit_h_min -25
_diffrn_reflns_limit_k_max 8
_diffrn_reflns_limit_k_min -8
_diffrn_reflns_limit_l_max 17
_diffrn_reflns_limit_l_min -23
_diffrn_reflns_number 5567
_diffrn_reflns_theta_full 27.49
_diffrn_reflns_theta_max 27.49
_diffrn_reflns_theta_min 2.97
_diffrn_standards_decay_% n/a
_diffrn_standards_interval_count n/a
_diffrn_standards_interval_time n/a
_diffrn_standards_number n/a
_exptl_absorpt_coefficient_mu 6.282
_exptl_absorpt_correction_T_max 1.000
_exptl_absorpt_correction_T_min 0.894
_exptl_absorpt_correction_type empirical
_exptl_absorpt_process_details 'ABSPACK, Oxford Diffraction Ltd'
_exptl_crystal_colour green
_exptl_crystal_density_diffrn 1.861
_exptl_crystal_density_method 'not measured'
_exptl_crystal_description needle
_exptl_crystal_F_000 1416
_exptl_crystal_size_max 0.19
_exptl_crystal_size_mid 0.03
_exptl_crystal_size_min 0.03
_refine_diff_density_max 0.622
_refine_diff_density_min -1.091
_refine_diff_density_rms 0.130
_refine_ls_extinction_method none
_refine_ls_goodness_of_fit_ref 0.989
_refine_ls_hydrogen_treatment constr
_refine_ls_matrix_type full
_refine_ls_number_parameters 160
_refine_ls_number_reflns 2852
_refine_ls_number_restraints 0
_refine_ls_restrained_S_all 0.989
_refine_ls_R_factor_all 0.0635
_refine_ls_R_factor_gt 0.0421
_refine_ls_shift/su_max 0.000
_refine_ls_shift/su_mean 0.000
_refine_ls_structure_factor_coef Fsqd
_refine_ls_weighting_details 'calc w=1/[\s^2^(Fo^2^)+(0.0308P)^2^+0.0000P] where P=(Fo^2^+2Fc^2^)/3'
_refine_ls_weighting_scheme calc
_refine_ls_wR_factor_gt 0.0774
_refine_ls_wR_factor_ref 0.0854
_reflns_number_gt 2108
_reflns_number_total 2852
_reflns_threshold_expression >2sigma(I)
_cod_data_source_file c4nj00435c2.cif
_cod_data_source_block 3
_cod_depositor_comments 'Adding full bibliography for 7054219--7054228.cif.'
_cod_original_sg_symbol_H-M C2/c
_cod_database_code 7054221

loop_
_symmetry_equiv_pos_as_xyz
'x, y, z'
'-x, y, -z+1/2'
'x+1/2, y+1/2, z'
'-x+1/2, y+1/2, -z+1/2'
'-x, -y, -z'
'x, -y, z-1/2'
'-x+1/2, -y+1/2, -z'
'x+1/2, -y+1/2, z-1/2'

loop_
_atom_site_label
_atom_site_type_symbol
_atom_site_fract_x
_atom_site_fract_y
_atom_site_fract_z
_atom_site_U_iso_or_equiv
_atom_site_adp_type
_atom_site_occupancy
_atom_site_symmetry_multiplicity
_atom_site_calc_flag
_atom_site_refinement_flags
Hg1 Hg 0.7500 0.7500 0.0000 0.06868(17) Uani 1 2 d S
S11 S 0.65162(6) 0.81771(19) -0.05935(7) 0.0373(3) Uani 1 1 d .
S13 S 0.69671(6) 0.3713(2) -0.05603(7) 0.0406(3) Uani 1 1 d .
C12 C 0.64815(19) 0.5543(7) -0.0898(2) 0.0266(10) Uani 1 1 d .
N14 N 0.60618(15) 0.5022(6) -0.14187(17) 0.0267(8) Uani 1 1 d .
C21 C 0.5633(2) 0.6561(8) -0.1721(2) 0.0340(11) Uani 1 1 d .
H21A H 0.5511 0.6161 -0.2228 0.041 Uiso 1 1 calc R
H21B H 0.5811 0.7966 -0.1734 0.041 Uiso 1 1 calc R
C22 C 0.5114(2) 0.6676(9) -0.1279(2) 0.0389(12) Uani 1 1 d .
O23 O 0.47953(17) 0.4866(7) -0.1241(2) 0.0594(11) Uani 1 1 d .
C24 C 0.4365(3) 0.5340(15) -0.0788(3) 0.076(2) Uani 1 1 d .
H24 H 0.4085 0.4369 -0.0658 0.091 Uiso 1 1 calc R
C25 C 0.4395(3) 0.7324(13) -0.0559(4) 0.078(2) Uani 1 1 d .
H25 H 0.4148 0.8011 -0.0252 0.093 Uiso 1 1 calc R
C26 C 0.4886(3) 0.8214(11) -0.0880(3) 0.0637(17) Uani 1 1 d .
H26 H 0.5023 0.9609 -0.0821 0.076 Uiso 1 1 calc R
C61 C 0.6054(2) 0.2949(7) -0.1777(2) 0.0347(12) Uani 1 1 d .
H61B H 0.5656 0.2583 -0.1935 0.042 Uiso 1 1 calc R
H61A H 0.6197 0.1882 -0.1418 0.042 Uiso 1 1 calc R
C63 C 0.6375(3) 0.1102(9) -0.2917(3) 0.0488(14) Uani 1 1 d .
H63 H 0.6124 -0.0022 -0.2832 0.059 Uiso 1 1 calc R
C62 C 0.6417(2) 0.2864(7) -0.2445(2) 0.0334(11) Uani 1 1 d .
C34 C 0.6796(2) 0.4468(9) -0.2605(2) 0.0423(13) Uani 1 1 d .
H34 H 0.6841 0.5662 -0.2298 0.051 Uiso 1 1 calc R
C66 C 0.7110(2) 0.4286(9) -0.3225(3) 0.0491(14) Uani 1 1 d .
H66 H 0.7359 0.5397 -0.3332 0.059 Uiso 1 1 calc R
N65 N 0.7074(2) 0.2612(7) -0.3677(2) 0.0529(13) Uani 1 1 d .
C64 C 0.6715(3) 0.1062(10) -0.3515(3) 0.0581(17) Uani 1 1 d .
H64 H 0.6690 -0.0131 -0.3824 0.070 Uiso 1 1 calc R

loop_
_atom_site_aniso_label
_atom_site_aniso_U_11
_atom_site_aniso_U_22
_atom_site_aniso_U_33
_atom_site_aniso_U_23
_atom_site_aniso_U_13
_atom_site_aniso_U_12
Hg1 0.03184(19) 0.1437(4) 0.03014(16) -0.01195(17) -0.00047(12) -0.0323(2)
S11 0.0365(8) 0.0341(6) 0.0403(6) -0.0058(5) -0.0050(5) -0.0010(6)
S13 0.0328(8) 0.0381(7) 0.0495(7) 0.0036(6) -0.0075(5) 0.0037(7)
C12 0.023(2) 0.032(2) 0.025(2) 0.0008(19) 0.0029(16) -0.002(2)
N14 0.022(2) 0.033(2) 0.0246(17) -0.0068(16) -0.0009(14) -0.0054(18)
C21 0.027(3) 0.048(3) 0.027(2) 0.001(2) -0.0030(18) -0.001(3)
C22 0.030(3) 0.053(3) 0.033(2) -0.001(2) -0.002(2) 0.006(3)
O23 0.042(2) 0.071(3) 0.066(2) -0.011(2) 0.0139(19) -0.020(2)
C24 0.034(4) 0.123(7) 0.073(4) 0.002(4) 0.022(3) -0.009(5)
C25 0.043(4) 0.120(7) 0.072(4) -0.013(4) 0.020(3) 0.024(5)
C26 0.046(4) 0.074(4) 0.072(4) -0.005(3) 0.011(3) 0.012(4)
C61 0.036(3) 0.038(3) 0.030(2) -0.003(2) 0.002(2) -0.009(2)
C63 0.064(4) 0.043(3) 0.041(3) -0.006(3) 0.007(2) -0.010(3)
C62 0.035(3) 0.036(3) 0.029(2) -0.004(2) -0.0005(19) -0.003(2)
C34 0.043(3) 0.051(3) 0.033(2) -0.012(2) 0.006(2) -0.014(3)
C66 0.038(3) 0.067(4) 0.044(3) -0.010(3) 0.011(2) -0.009(3)
N65 0.049(3) 0.072(3) 0.039(2) -0.011(2) 0.011(2) 0.008(3)
C64 0.075(5) 0.054(4) 0.047(3) -0.014(3) 0.015(3) -0.007(4)

loop_
_atom_type_symbol
_atom_type_description
_atom_type_scat_dispersion_real
_atom_type_scat_dispersion_imag
_atom_type_scat_source
C C 0.0033 0.0016 'International Tables Vol C Tables 4.2.6.8 and 6.1.1.4'
H H 0.0000 0.0000 'International Tables Vol C Tables 4.2.6.8 and 6.1.1.4'
N N 0.0061 0.0033 'International Tables Vol C Tables 4.2.6.8 and 6.1.1.4'
O O 0.0106 0.0060 'International Tables Vol C Tables 4.2.6.8 and 6.1.1.4'
S S 0.1246 0.1234 'International Tables Vol C Tables 4.2.6.8 and 6.1.1.4'
Hg Hg -2.3894 9.2266 'International Tables Vol C Tables 4.2.6.8 and 6.1.1.4'

loop_
_geom_angle_atom_site_label_1
_geom_angle_atom_site_label_2
_geom_angle_atom_site_label_3
_geom_angle
_geom_angle_site_symmetry_1
_geom_angle_site_symmetry_3
S11 Hg1 S11 180.00(6) 7_665 .
S11 Hg1 N65 90.35(12) 7_665 4_654
S11 Hg1 N65 89.65(12) . 4_654
S11 Hg1 N65 89.65(12) 7_665 6_566
S11 Hg1 N65 90.35(12) . 6_566
N65 Hg1 N65 180.0(3) 4_654 6_566
S11 Hg1 S13 67.95(4) 7_665 7_665
S11 Hg1 S13 112.05(4) . 7_665
N65 Hg1 S13 96.92(10) 4_654 7_665
N65 Hg1 S13 83.08(10) 6_566 7_665
S11 Hg1 S13 112.05(4) 7_665 .
S11 Hg1 S13 67.95(4) . .
N65 Hg1 S13 83.08(10) 4_654 .
N65 Hg1 S13 96.92(10) 6_566 .
S13 Hg1 S13 180.00(6) 7_665 .
C12 S11 Hg1 89.75(15) . .
C12 S13 Hg1 79.83(15) . .
N14 C12 S13 121.2(3) . .
N14 C12 S11 117.9(3) . .
S13 C12 S11 120.9(2) . .
C12 N14 C61 121.0(4) . .
C12 N14 C21 122.7(4) . .
C61 N14 C21 115.8(3) . .
N14 C21 C22 112.5(4) . .
N14 C21 H21A 109.1 . .
C22 C21 H21A 109.1 . .
N14 C21 H21B 109.1 . .
C22 C21 H21B 109.1 . .
H21A C21 H21B 107.8 . .
C26 C22 O23 109.8(5) . .
C26 C22 C21 133.5(6) . .
O23 C22 C21 116.6(5) . .
C22 O23 C24 105.7(5) . .
C25 C24 O23 111.8(7) . .
C25 C24 H24 124.1 . .
O23 C24 H24 124.1 . .
C24 C25 C26 105.6(6) . .
C24 C25 H25 127.2 . .
C26 C25 H25 127.2 . .
C22 C26 C25 107.1(6) . .
C22 C26 H26 126.4 . .
C25 C26 H26 126.4 . .
N14 C61 C62 113.3(4) . .
N14 C61 H61B 108.9 . .
C62 C61 H61B 108.9 . .
N14 C61 H61A 108.9 . .
C62 C61 H61A 108.9 . .
H61B C61 H61A 107.7 . .
C64 C63 C62 118.3(5) . .
C64 C63 H63 120.8 . .
C62 C63 H63 120.8 . .
C34 C62 C63 117.8(5) . .
C34 C62 C61 122.5(4) . .
C63 C62 C61 119.7(4) . .
C62 C34 C66 119.3(5) . .
C62 C34 H34 120.4 . .
C66 C34 H34 120.4 . .
N65 C66 C34 123.4(5) . .
N65 C66 H66 118.3 . .
C34 C66 H66 118.3 . .
C64 N65 C66 117.1(5) . .
C64 N65 Hg1 117.4(3) . 4_644
C66 N65 Hg1 124.4(4) . 4_644
N65 C64 C63 124.2(5) . .
N65 C64 H64 117.9 . .
C63 C64 H64 117.9 . .

loop_
_geom_bond_atom_site_label_1
_geom_bond_atom_site_label_2
_geom_bond_distance
_geom_bond_site_symmetry_2
Hg1 S11 2.4792(13) 7_665
Hg1 S11 2.4792(13) .
Hg1 N65 2.646(4) 4_654
Hg1 N65 2.646(4) 6_566
Hg1 S13 2.8202(14) 7_665
Hg1 S13 2.8202(14) .
S11 C12 1.734(4) .
S13 C12 1.685(4) .
C12 N14 1.341(5) .
N14 C61 1.446(5) .
N14 C21 1.458(5) .
C21 C22 1.488(7) .
C21 H21A 0.9700 .
C21 H21B 0.9700 .
C22 C26 1.331(8) .
C22 O23 1.353(6) .
O23 C24 1.363(7) .
C24 C25 1.306(9) .
C24 H24 0.9300 .
C25 C26 1.422(9) .
C25 H25 0.9300 .
C26 H26 0.9300 .
C61 C62 1.517(7) .
C61 H61B 0.9700 .
C61 H61A 0.9700 .
C63 C64 1.378(7) .
C63 C62 1.391(7) .
C63 H63 0.9300 .
C62 C34 1.374(6) .
C34 C66 1.380(6) .
C34 H34 0.9300 .
C66 N65 1.324(6) .
C66 H66 0.9300 .
N65 C64 1.320(7) .
N65 Hg1 2.646(4) 4_644
C64 H64 0.9300 .
